data_7020808
loop_
_publ_author_name
'Zhang, Xiaoying'
'Li, Bo'
'Tang, Jinkui'
'Tian, Jumei'
'Huang, Guolong'
'Zhang, Jingping'

_publ_section_title
;
 Tuning the interactions from antiferro- to ferro-magnetic by molecular
 tailoring and manipulating
;
_journal_issue 10
_journal_name_full 'Dalton Transactions'
_journal_page_first 3308
_journal_paper_doi 10.1039/c2dt32021e
_journal_volume 42
_journal_year 2013
_chemical_formula_sum 'C14 H17 Cl2 Cu2 N3 O11'
_chemical_formula_weight 601.29
_chemical_name_systematic
; 
 ? 
;
_space_group_IT_number 43
_symmetry_cell_setting orthorhombic
_symmetry_space_group_name_Hall 'F 2 -2d'
_symmetry_space_group_name_H-M 'F d d 2'
_atom_sites_solution_hydrogens geom
_atom_sites_solution_primary direct
_atom_sites_solution_secondary difmap
_audit_creation_method SHELXL-97
_cell_angle_alpha 90.00
_cell_angle_beta 90.00
_cell_angle_gamma 90.00
_cell_formula_units_Z 16
_cell_length_a 22.645
_cell_length_b 28.612
_cell_length_c 13.161
_cell_measurement_reflns_used 3651
_cell_measurement_temperature 185(2)
_cell_measurement_theta_max 25.05
_cell_measurement_theta_min 1.93
_cell_volume 8527.259
_computing_cell_refinement CrysAlis
_computing_data_collection 'CrysAlis (Oxford Diffraction, 2006)'
_computing_data_reduction CrysAlis
_computing_molecular_graphics 'SHELXTL-PLUS (Sheldrick, 1990)'
_computing_publication_material SHELXL-97
_computing_structure_refinement 'SHELXL-97 (Sheldrick, 2008)'
_computing_structure_solution 'SHELXL-97 (Sheldrick, 2008)'
_diffrn_ambient_temperature 185(2)
_diffrn_detector_area_resol_mean 10.0
_diffrn_measured_fraction_theta_full 0.999
_diffrn_measured_fraction_theta_max 0.999
_diffrn_measurement_device_type 'Oxford Diffraction Gemini R Ultra'
_diffrn_measurement_method '\w scan'
_diffrn_radiation_monochromator graphite
_diffrn_radiation_source 'fine-focus sealed tube'
_diffrn_radiation_type MoK\a
_diffrn_radiation_wavelength 0.71073
_diffrn_reflns_av_R_equivalents 0.0396
_diffrn_reflns_av_sigmaI/netI 0.0524
_diffrn_reflns_limit_h_max 19
_diffrn_reflns_limit_h_min -26
_diffrn_reflns_limit_k_max 34
_diffrn_reflns_limit_k_min -33
_diffrn_reflns_limit_l_max 15
_diffrn_reflns_limit_l_min -15
_diffrn_reflns_number 10556
_diffrn_reflns_theta_full 25.05
_diffrn_reflns_theta_max 25.05
_diffrn_reflns_theta_min 1.93
_exptl_absorpt_coefficient_mu 2.309
_exptl_absorpt_correction_T_max 0.707
_exptl_absorpt_correction_T_min 0.636
_exptl_absorpt_correction_type multi-scan
_exptl_absorpt_process_details
;
CrysAlis (Oxford Diffraction, 2006)
;
_exptl_crystal_colour blue
_exptl_crystal_density_diffrn 1.874
_exptl_crystal_density_method 'not measured'
_exptl_crystal_description block
_exptl_crystal_F_000 4832
_exptl_crystal_size_max 0.2
_exptl_crystal_size_mid 0.2
_exptl_crystal_size_min 0.15
_refine_diff_density_max 0.707
_refine_diff_density_min -0.693
_refine_diff_density_rms 0.105
_refine_ls_abs_structure_details 'Flack H D (1983), Acta Cryst. A39, 876-881'
_refine_ls_abs_structure_Flack 0.00(3)
_refine_ls_extinction_method none
_refine_ls_goodness_of_fit_ref 1.129
_refine_ls_hydrogen_treatment constr
_refine_ls_matrix_type full
_refine_ls_number_parameters 326
_refine_ls_number_reflns 3651
_refine_ls_number_restraints 315
_refine_ls_restrained_S_all 1.187
_refine_ls_R_factor_all 0.0793
_refine_ls_R_factor_gt 0.0574
_refine_ls_shift/su_max 0.001
_refine_ls_shift/su_mean 0.000
_refine_ls_structure_factor_coef Fsqd
_refine_ls_weighting_details 'calc w=1/[\s^2^(Fo^2^)+(0.0809P)^2^+0.0000P] where P=(Fo^2^+2Fc^2^)/3'
_refine_ls_weighting_scheme calc
_refine_ls_wR_factor_gt 0.1406
_refine_ls_wR_factor_ref 0.1531
_reflns_number_gt 2732
_reflns_number_total 3651
_reflns_threshold_expression >2sigma(I)
_cod_data_source_file c2dt32021e.txt
_cod_data_source_block 3#
_cod_original_cell_volume 8527.3
_cod_database_code 7020808

loop_
_symmetry_equiv_pos_as_xyz
'x, y, z'
'-x, -y, z'
'-x+1/4, y+1/4, z+1/4'
'x+1/4, -y+1/4, z+1/4'
'x, y+1/2, z+1/2'
'-x, -y+1/2, z+1/2'
'-x+1/4, y+3/4, z+3/4'
'x+1/4, -y+3/4, z+3/4'
'x+1/2, y, z+1/2'
'-x+1/2, -y, z+1/2'
'-x+3/4, y+1/4, z+3/4'
'x+3/4, -y+1/4, z+3/4'
'x+1/2, y+1/2, z'
'-x+1/2, -y+1/2, z'
'-x+3/4, y+3/4, z+1/4'
'x+3/4, -y+3/4, z+1/4'

loop_
_atom_site_label
_atom_site_type_symbol
_atom_site_fract_x
_atom_site_fract_y
_atom_site_fract_z
_atom_site_U_iso_or_equiv
_atom_site_adp_type
_atom_site_occupancy
_atom_site_symmetry_multiplicity
_atom_site_calc_flag
_atom_site_refinement_flags
_atom_site_disorder_assembly
_atom_site_disorder_group
Cu1 Cu 1.05415(5) 0.04136(4) 0.16175(7) 0.0488(3) Uani 1 1 d . . .
Cu2 Cu 0.94878(5) 0.04267(4) 0.31812(7) 0.0503(3) Uani 1 1 d . . .
C1 C 1.0755(5) 0.0621(4) -0.0596(7) 0.071(3) Uani 1 1 d D . .
H1 H 1.1135 0.0505 -0.0522 0.085 Uiso 1 1 calc R . .
C2 C 1.0608(5) 0.0818(4) -0.1504(7) 0.081(3) Uani 1 1 d D . .
H2 H 1.0881 0.0840 -0.2030 0.097 Uiso 1 1 calc R . .
C3 C 1.0047(5) 0.0981(4) -0.1612(7) 0.086(4) Uani 1 1 d D . .
H3 H 0.9936 0.1119 -0.2223 0.103 Uiso 1 1 calc R . .
C4 C 0.9639(5) 0.0946(4) -0.0838(7) 0.079(3) Uani 1 1 d D . .
H4 H 0.9254 0.1053 -0.0927 0.094 Uiso 1 1 calc R . .
C5 C 0.9813(4) 0.0747(3) 0.0075(6) 0.054(2) Uani 1 1 d D . .
C6 C 0.9425(4) 0.0712(3) 0.0970(8) 0.058(2) Uani 1 1 d . . .
H6A H 0.9325 0.1023 0.1208 0.069 Uiso 1 1 calc R . .
H6B H 0.9062 0.0554 0.0783 0.069 Uiso 1 1 calc R . .
C7 C 0.9266(7) 0.0595(5) 0.5372(8) 0.089(4) Uani 1 1 d D . .
H7 H 0.9393 0.0900 0.5267 0.107 Uiso 1 1 calc R . .
C8 C 0.9092(6) 0.0447(4) 0.6329(8) 0.094(4) Uani 1 1 d D . .
H8 H 0.9100 0.0653 0.6876 0.113 Uiso 1 1 calc R . .
C9 C 0.8909(6) -0.0002(4) 0.6457(8) 0.093(4) Uani 1 1 d D . .
H9 H 0.8798 -0.0105 0.7100 0.112 Uiso 1 1 calc R . .
C10 C 0.8886(5) -0.0305(4) 0.5654(6) 0.073(3) Uani 1 1 d D . .
H10 H 0.8754 -0.0611 0.5738 0.087 Uiso 1 1 calc R . .
C11 C 0.9066(4) -0.0144(3) 0.4711(6) 0.057(2) Uani 1 1 d D . .
C12 C 0.9040(5) -0.0438(3) 0.3791(7) 0.062(3) Uani 1 1 d . . .
H12A H 0.9169 -0.0753 0.3947 0.074 Uiso 1 1 calc R . .
H12B H 0.8639 -0.0452 0.3535 0.074 Uiso 1 1 calc R . .
C13 C 1.1883(5) 0.0292(3) 0.1319(7) 0.062(3) Uani 1 1 d . . .
C14 C 1.2505(5) 0.0213(4) 0.1185(10) 0.090(4) Uani 1 1 d . . .
H14A H 1.2587 -0.0115 0.1242 0.134 Uiso 1 1 calc R . .
H14B H 1.2721 0.0380 0.1698 0.134 Uiso 1 1 calc R . .
H14C H 1.2624 0.0321 0.0525 0.134 Uiso 1 1 calc R . .
Cl1 Cl 0.04800(11) 0.17477(8) 0.15562(19) 0.0650(6) Uani 1 1 d DU . .
Cl2 Cl 0.96163(14) 0.82909(9) 0.5621(2) 0.0780(7) Uani 1 1 d DU . .
N1 N 1.0383(4) 0.0585(3) 0.0203(6) 0.058(2) Uani 1 1 d . . .
N2 N 0.9250(3) 0.0288(3) 0.4593(5) 0.0535(18) Uani 1 1 d . . .
N3 N 1.1397(4) 0.0362(3) 0.1443(6) 0.063(2) Uani 1 1 d . . .
O1 O 0.9708(3) 0.04612(19) 0.1758(4) 0.0490(13) Uani 1 1 d . . .
O2 O 0.9418(2) -0.0234(2) 0.3055(4) 0.0470(14) Uani 1 1 d . . .
O3 O 0.9615(4) 0.1102(2) 0.3362(6) 0.079(2) Uani 1 1 d . . .
H15 H 0.9623 0.1263 0.2830 0.118 Uiso 1 1 d R . .
H16 H 0.9731 0.1270 0.3856 0.118 Uiso 1 1 d R . .
O4 O 0.0799(4) 0.2132(2) 0.1956(7) 0.093(2) Uani 1 1 d DU . .
O5 O 0.0665(4) 0.1330(2) 0.2086(6) 0.0904(19) Uani 1 1 d DU . .
O6 O -0.0136(3) 0.1798(3) 0.1737(8) 0.106(2) Uani 1 1 d DU . .
O7 O 0.0611(4) 0.1699(3) 0.0509(5) 0.108(2) Uani 1 1 d DU . .
O8 O 0.9532(7) 0.8615(5) 0.4814(10) 0.112(2) Uani 0.57 1 d PDU A 1
O9 O 0.9300(7) 0.7873(4) 0.5542(13) 0.108(2) Uani 0.57 1 d PDU A 1
O10 O 0.9406(7) 0.8557(5) 0.6497(9) 0.112(2) Uani 0.57 1 d PDU A 1
O11 O 1.0233(4) 0.8228(5) 0.5776(13) 0.115(2) Uani 0.57 1 d PDU A 1
O8' O 1.0120(6) 0.8288(6) 0.4924(12) 0.102(2) Uani 0.43 1 d PDU A 2
O9' O 0.9121(7) 0.8085(7) 0.5111(13) 0.104(2) Uani 0.43 1 d PDU A 2
O10' O 0.9510(9) 0.8770(4) 0.5877(16) 0.108(3) Uani 0.43 1 d PDU A 2
O11' O 0.9791(9) 0.8047(6) 0.6520(11) 0.111(2) Uani 0.43 1 d PDU A 2

loop_
_atom_site_aniso_label
_atom_site_aniso_U_11
_atom_site_aniso_U_22
_atom_site_aniso_U_33
_atom_site_aniso_U_23
_atom_site_aniso_U_13
_atom_site_aniso_U_12
Cu1 0.0480(6) 0.0577(7) 0.0409(6) 0.0022(5) 0.0036(5) 0.0007(5)
Cu2 0.0560(7) 0.0536(6) 0.0413(6) -0.0007(5) 0.0049(5) -0.0040(5)
C1 0.090(8) 0.086(8) 0.037(5) -0.004(5) 0.016(6) 0.003(6)
C2 0.104(10) 0.086(8) 0.053(7) 0.002(5) 0.027(7) -0.019(7)
C3 0.114(10) 0.097(9) 0.047(6) 0.020(6) 0.003(7) -0.027(7)
C4 0.090(8) 0.085(7) 0.062(7) 0.033(6) -0.018(6) -0.020(6)
C5 0.068(6) 0.047(5) 0.046(5) 0.000(4) -0.005(5) -0.015(4)
C6 0.051(5) 0.063(6) 0.059(6) 0.008(4) -0.007(5) -0.001(4)
C7 0.110(10) 0.090(9) 0.067(8) -0.014(7) 0.011(8) -0.030(8)
C8 0.111(11) 0.111(10) 0.060(8) -0.021(7) 0.013(7) -0.023(8)
C9 0.099(9) 0.134(11) 0.047(7) 0.014(7) 0.018(6) -0.002(8)
C10 0.083(7) 0.087(7) 0.049(6) 0.020(6) 0.003(6) 0.003(6)
C11 0.055(5) 0.067(6) 0.048(5) 0.006(4) 0.004(4) 0.012(5)
C12 0.066(6) 0.065(6) 0.054(6) 0.004(4) 0.015(5) -0.003(5)
C13 0.075(7) 0.063(6) 0.048(6) -0.003(4) 0.002(5) 0.007(5)
C14 0.070(8) 0.098(9) 0.101(9) 0.006(7) 0.010(7) -0.011(6)
Cl1 0.0777(15) 0.0591(13) 0.0581(13) -0.0026(11) -0.0065(13) -0.0026(11)
Cl2 0.110(2) 0.0655(15) 0.0584(14) 0.0066(13) -0.0024(14) -0.0135(14)
N1 0.074(6) 0.060(5) 0.040(4) 0.004(3) 0.008(4) -0.006(4)
N2 0.049(4) 0.073(5) 0.038(4) 0.003(4) 0.004(3) -0.010(4)
N3 0.064(5) 0.060(5) 0.065(6) -0.005(4) 0.005(4) 0.008(4)
O1 0.055(3) 0.059(4) 0.032(3) -0.005(3) -0.010(3) 0.012(3)
O2 0.046(3) 0.052(3) 0.042(3) -0.003(3) 0.005(3) -0.015(2)
O3 0.107(6) 0.065(4) 0.064(5) -0.007(3) 0.014(4) -0.001(4)
O4 0.100(4) 0.078(4) 0.101(4) -0.010(3) -0.028(4) -0.009(3)
O5 0.111(4) 0.077(4) 0.083(4) 0.012(3) -0.002(4) 0.002(3)
O6 0.095(4) 0.103(4) 0.118(5) 0.001(4) -0.010(4) 0.001(4)
O7 0.139(5) 0.099(4) 0.085(4) -0.005(4) -0.005(4) -0.013(4)
O8 0.143(5) 0.102(4) 0.092(4) 0.016(4) 0.001(4) -0.009(4)
O9 0.137(5) 0.093(4) 0.093(5) 0.006(4) 0.007(4) -0.021(4)
O10 0.146(5) 0.100(4) 0.089(4) -0.001(4) -0.002(4) -0.016(4)
O11 0.141(5) 0.105(4) 0.100(5) 0.010(4) -0.003(4) -0.012(4)
O8' 0.132(5) 0.092(5) 0.083(5) 0.010(4) 0.002(5) -0.015(4)
O9' 0.133(5) 0.094(5) 0.084(5) 0.004(4) -0.001(4) -0.015(4)
O10' 0.139(5) 0.095(5) 0.092(5) 0.007(4) 0.002(5) -0.013(4)
O11' 0.141(5) 0.103(5) 0.090(5) 0.015(4) -0.001(5) -0.008(4)

loop_
_atom_type_symbol
_atom_type_description
_atom_type_scat_dispersion_real
_atom_type_scat_dispersion_imag
_atom_type_scat_source
C C 0.0033 0.0016 'International Tables Vol C Tables 4.2.6.8 and 6.1.1.4'
H H 0.0000 0.0000 'International Tables Vol C Tables 4.2.6.8 and 6.1.1.4'
N N 0.0061 0.0033 'International Tables Vol C Tables 4.2.6.8 and 6.1.1.4'
O O 0.0106 0.0060 'International Tables Vol C Tables 4.2.6.8 and 6.1.1.4'
Cl Cl 0.1484 0.1585 'International Tables Vol C Tables 4.2.6.8 and 6.1.1.4'
Cu Cu 0.3201 1.2651 'International Tables Vol C Tables 4.2.6.8 and 6.1.1.4'

loop_
_geom_angle_atom_site_label_1
_geom_angle_atom_site_label_2
_geom_angle_atom_site_label_3
_geom_angle
_geom_angle_site_symmetry_3
O1 Cu1 N3 178.8(3) .
O1 Cu1 N1 83.9(3) .
N3 Cu1 N1 95.1(4) .
O1 Cu1 O2 88.4(2) 2_755
N3 Cu1 O2 92.7(3) 2_755
N1 Cu1 O2 172.1(3) 2_755
O2 Cu2 O1 89.3(2) .
O2 Cu2 O3 175.8(3) .
O1 Cu2 O3 91.7(3) .
O2 Cu2 N2 81.9(3) .
O1 Cu2 N2 171.2(3) .
O3 Cu2 N2 97.1(3) .
N1 C1 C2 124.3(11) .
C1 C2 C3 117.5(10) .
C2 C3 C4 121.5(10) .
C3 C4 C5 118.7(10) .
N1 C5 C4 120.6(9) .
N1 C5 C6 115.8(7) .
C4 C5 C6 123.5(9) .
O1 C6 C5 110.6(7) .
N2 C7 C8 118.9(11) .
C9 C8 C7 119.1(10) .
C8 C9 C10 120.9(10) .
C9 C10 C11 118.0(9) .
N2 C11 C10 120.9(9) .
N2 C11 C12 116.9(7) .
C10 C11 C12 122.2(9) .
O2 C12 C11 107.5(8) .
N3 C13 C14 178.3(12) .
O7 Cl1 O4 109.3(6) .
O7 Cl1 O6 112.2(6) .
O4 Cl1 O6 111.0(5) .
O7 Cl1 O5 109.1(5) .
O4 Cl1 O5 108.3(5) .
O6 Cl1 O5 106.7(5) .
O9 Cl2 O11 114.0(9) .
O9 Cl2 O8 115.6(9) .
O11 Cl2 O8 108.7(8) .
O9 Cl2 O11' 77.7(10) .
O11 Cl2 O11' 63.2(10) .
O8 Cl2 O11' 166.7(10) .
O9 Cl2 O10' 138.6(11) .
O11 Cl2 O10' 104.6(10) .
O8 Cl2 O10' 61.9(10) .
O11' Cl2 O10' 108.6(10) .
O9 Cl2 O9' 38.1(9) .
O11 Cl2 O9' 141.6(11) .
O8 Cl2 O9' 79.2(10) .
O11' Cl2 O9' 113.8(10) .
O10' Cl2 O9' 111.8(10) .
O9 Cl2 O8' 110.4(10) .
O11 Cl2 O8' 47.5(9) .
O8 Cl2 O8' 68.9(10) .
O11' Cl2 O8' 107.6(10) .
O10' Cl2 O8' 106.5(9) .
O9' Cl2 O8' 108.3(10) .
O9 Cl2 O10 109.7(9) .
O11 Cl2 O10 105.8(9) .
O8 Cl2 O10 101.9(8) .
O11' Cl2 O10 72.0(10) .
O10' Cl2 O10 42.3(9) .
O9' Cl2 O10 109.1(11) .
O8' Cl2 O10 138.7(9) .
C1 N1 C5 117.4(8) .
C1 N1 Cu1 130.2(7) .
C5 N1 Cu1 111.8(6) .
C11 N2 C7 122.1(8) .
C11 N2 Cu2 112.8(6) .
C7 N2 Cu2 125.1(7) .
C13 N3 Cu1 173.9(8) .
C6 O1 Cu1 114.5(6) .
C6 O1 Cu2 128.1(6) .
Cu1 O1 Cu2 110.2(3) .
C12 O2 Cu2 113.6(5) .
C12 O2 Cu1 125.3(5) 2_755
Cu2 O2 Cu1 109.9(3) 2_755

loop_
_geom_bond_atom_site_label_1
_geom_bond_atom_site_label_2
_geom_bond_distance
_geom_bond_site_symmetry_2
Cu1 O1 1.901(6) .
Cu1 N3 1.956(9) .
Cu1 N1 1.958(8) .
Cu1 O2 1.963(6) 2_755
Cu2 O2 1.903(6) .
Cu2 O1 1.941(6) .
Cu2 O3 1.967(7) .
Cu2 N2 1.975(7) .
C1 N1 1.351(12) .
C1 C2 1.361(9) .
C2 C3 1.360(9) .
C3 C4 1.380(9) .
C4 C5 1.386(8) .
C5 N1 1.384(13) .
C5 C6 1.472(13) .
C6 O1 1.414(11) .
C7 N2 1.351(14) .
C7 C8 1.386(9) .
C8 C9 1.363(9) .
C9 C10 1.368(9) .
C10 C11 1.385(8) .
C11 N2 1.312(12) .
C11 C12 1.476(13) .
C12 O2 1.419(11) .
C13 N3 1.131(12) .
C13 C14 1.438(16) .
Cl1 O7 1.417(7) .
Cl1 O4 1.417(6) .
Cl1 O6 1.422(6) .
Cl1 O5 1.445(6) .
Cl2 O9 1.397(8) .
Cl2 O11 1.422(9) .
Cl2 O8 1.423(8) .
Cl2 O11' 1.428(9) .
Cl2 O10' 1.433(9) .
Cl2 O9' 1.433(9) .
Cl2 O8' 1.464(9) .
Cl2 O10 1.462(8) .
O2 Cu1 1.963(6) 2_755
